data_7020514
loop_
_publ_author_name
'Conejero, Salvador'
'Maya, Celia'
'Paneque, Margarita'
'Petronilho, Ana'
'Poveda, Manuel L.'
'Vattier, Florencia'
'Alvarez, Eleuterio'
'Carmona, Ernesto'
'Laguna, Antonio'
'Crespo, Olga'

_publ_section_title
;
 Iridium(iii) complexes with polypyridine ligands coordinated as
 N-heterocyclic carbenes. Synthesis, structure and photophysical
 properties.
;
_journal_issue 46
_journal_name_full 'Dalton transactions (Cambridge, England : 2003)'
_journal_page_first 14126
_journal_page_last 14136
_journal_paper_doi 10.1039/c2dt31754k
_journal_volume 41
_journal_year 2012
_chemical_formula_sum 'C39 H40 B Ir N8'
_chemical_formula_weight 823.80
_chemical_name_systematic
;
?
;
_space_group_IT_number 14
_symmetry_cell_setting monoclinic
_symmetry_space_group_name_Hall '-P 2ybc'
_symmetry_space_group_name_H-M 'P 1 21/c 1'
_atom_sites_solution_hydrogens geom
_atom_sites_solution_primary direct
_atom_sites_solution_secondary difmap
_audit_creation_method SHELXL-97
_cell_angle_alpha 90.00
_cell_angle_beta 102.0930(10)
_cell_angle_gamma 90.00
_cell_formula_units_Z 4
_cell_length_a 8.6897(3)
_cell_length_b 20.2130(6)
_cell_length_c 20.1292(6)
_cell_measurement_reflns_used 9984
_cell_measurement_temperature 173(2)
_cell_measurement_theta_max 0.00
_cell_measurement_theta_min 0.00
_cell_volume 3457.13(19)
_computing_cell_refinement 'Bruker SMART'
_computing_data_collection 'Bruker SMART'
_computing_data_reduction 'Bruker SAINT'
_computing_molecular_graphics 'Bruker SHELXTL'
_computing_publication_material 'Bruker SHELXTL'
_computing_structure_refinement 'SHELXL-97 (Sheldrick, 1997)'
_computing_structure_solution 'SHELXS-97 (Sheldrick, 1990)'
_diffrn_ambient_temperature 173(2)
_diffrn_measured_fraction_theta_full 0.992
_diffrn_measured_fraction_theta_max 0.992
_diffrn_measurement_device_type 'CCD area detector'
_diffrn_measurement_method 'phi and omega scans'
_diffrn_radiation_monochromator graphite
_diffrn_radiation_source 'fine-focus sealed tube'
_diffrn_radiation_type MoK\a
_diffrn_radiation_wavelength 0.71073
_diffrn_reflns_av_R_equivalents 0.0320
_diffrn_reflns_av_sigmaI/netI 0.0300
_diffrn_reflns_limit_h_max 13
_diffrn_reflns_limit_h_min -13
_diffrn_reflns_limit_k_max 29
_diffrn_reflns_limit_k_min -30
_diffrn_reflns_limit_l_max 30
_diffrn_reflns_limit_l_min -30
_diffrn_reflns_number 63240
_diffrn_reflns_theta_full 33.10
_diffrn_reflns_theta_max 33.10
_diffrn_reflns_theta_min 1.44
_exptl_absorpt_coefficient_mu 3.903
_exptl_absorpt_correction_T_max 0.495
_exptl_absorpt_correction_T_min 0.358
_exptl_absorpt_correction_type multi-scan
_exptl_absorpt_process_details
;
SADABS, Bruker (2006). APEX 2. Version 2.1. Bruker Analytical
X-ray Solutions, Madison, Wisconsin, USA.
;
_exptl_crystal_density_diffrn 1.583
_exptl_crystal_density_method 'not measured'
_exptl_crystal_description prism
_exptl_crystal_F_000 1648
_exptl_crystal_size_max 0.24
_exptl_crystal_size_mid 0.21
_exptl_crystal_size_min 0.18
_refine_diff_density_max 1.595
_refine_diff_density_min -1.209
_refine_diff_density_rms 0.102
_refine_ls_extinction_method none
_refine_ls_goodness_of_fit_ref 1.061
_refine_ls_hydrogen_treatment mixed
_refine_ls_matrix_type full
_refine_ls_number_parameters 452
_refine_ls_number_reflns 13022
_refine_ls_number_restraints 0
_refine_ls_restrained_S_all 1.061
_refine_ls_R_factor_all 0.0383
_refine_ls_R_factor_gt 0.0284
_refine_ls_shift/su_max 0.020
_refine_ls_shift/su_mean 0.000
_refine_ls_structure_factor_coef Fsqd
_refine_ls_weighting_details 'calc w=1/[\s^2^(Fo^2^)+(0.0225P)^2^+2.0586P] where P=(Fo^2^+2Fc^2^)/3'
_refine_ls_weighting_scheme calc
_refine_ls_wR_factor_gt 0.0546
_refine_ls_wR_factor_ref 0.0571
_reflns_number_gt 11032
_reflns_number_total 13022
_reflns_threshold_expression >2sigma(I)
_cod_data_source_file c2dt31754k.txt
_cod_data_source_block 5a
_cod_depositor_comments
;
The following automatic conversions were performed:

'_symmetry_cell_setting' value 'Monoclinic' changed to 'monoclinic'
according to /home/saulius/struct/CIF-dictionaries/cif_core.dic
dictionary named 'cif_core.dic' version 2.4.2 from 2011-04-26.

Automatic conversion script
Id: cif_fix_values 1891 2012-01-12 08:04:46Z andrius 
;
_cod_original_sg_symbol_H-M P2(1)/c
_cod_database_code 7020514

loop_
_symmetry_equiv_pos_as_xyz
'x, y, z'
'-x, y+1/2, -z+1/2'
'-x, -y, -z'
'x, -y-1/2, z-1/2'

loop_
_atom_site_label
_atom_site_type_symbol
_atom_site_fract_x
_atom_site_fract_y
_atom_site_fract_z
_atom_site_U_iso_or_equiv
_atom_site_adp_type
_atom_site_occupancy
_atom_site_symmetry_multiplicity
_atom_site_calc_flag
_atom_site_refinement_flags
H7 H 0.366(3) 0.8899(12) 0.1193(13) 0.023(7) Uiso 1 1 d .
Ir1 Ir 0.397027(9) 0.893035(4) 0.272163(4) 0.01778(2) Uani 1 1 d .
N1 N 0.5708(2) 0.81609(9) 0.30220(8) 0.0213(3) Uani 1 1 d .
N2 N 0.6237(2) 0.80640(9) 0.37069(9) 0.0227(4) Uani 1 1 d .
N3 N 0.5443(2) 0.95516(9) 0.34715(9) 0.0232(4) Uani 1 1 d .
N4 N 0.6141(2) 0.92505(9) 0.40722(9) 0.0265(4) Uani 1 1 d .
N5 N 0.2936(2) 0.86013(9) 0.35421(9) 0.0238(4) Uani 1 1 d .
N6 N 0.3945(2) 0.84677(9) 0.41526(9) 0.0249(4) Uani 1 1 d .
N7 N 0.4589(2) 0.90758(9) 0.13381(9) 0.0214(3) Uani 1 1 d .
N8 N 0.3229(3) 0.87572(11) 0.00308(10) 0.0360(5) Uani 1 1 d .
B1 B 0.5725(3) 0.85350(13) 0.42199(12) 0.0256(5) Uani 1 1 d .
H1 H 0.6274 0.8411 0.4691 0.031 Uiso 1 1 calc R
C1 C 0.6158(3) 0.76344(12) 0.19514(11) 0.0307(5) Uani 1 1 d .
H1A H 0.5065 0.7735 0.1733 0.046 Uiso 1 1 calc R
H1B H 0.6418 0.7184 0.1831 0.046 Uiso 1 1 calc R
H1C H 0.6862 0.7950 0.1796 0.046 Uiso 1 1 calc R
C2 C 0.6352(3) 0.76865(10) 0.27052(11) 0.0238(4) Uani 1 1 d .
C3 C 0.7267(3) 0.72742(11) 0.31897(12) 0.0303(5) Uani 1 1 d .
H3 H 0.7842 0.6895 0.3104 0.036 Uiso 1 1 calc R
C4 C 0.7170(3) 0.75252(11) 0.38120(12) 0.0273(4) Uani 1 1 d .
C5 C 0.7906(3) 0.72842(13) 0.45096(13) 0.0363(6) Uani 1 1 d .
H5A H 0.8517 0.7643 0.4767 0.055 Uiso 1 1 calc R
H5B H 0.8603 0.6910 0.4475 0.055 Uiso 1 1 calc R
H5C H 0.7079 0.7142 0.4743 0.055 Uiso 1 1 calc R
C6 C 0.5453(4) 1.06770(12) 0.29592(14) 0.0402(6) Uani 1 1 d .
H6A H 0.5372 1.0460 0.2518 0.060 Uiso 1 1 calc R
H6B H 0.6239 1.1031 0.3008 0.060 Uiso 1 1 calc R
H6C H 0.4430 1.0864 0.2988 0.060 Uiso 1 1 calc R
C7 C 0.5939(3) 1.01824(11) 0.35122(12) 0.0307(5) Uani 1 1 d .
C8 C 0.6970(3) 1.02814(13) 0.41353(13) 0.0398(6) Uani 1 1 d .
H8 H 0.7500 1.0681 0.4293 0.048 Uiso 1 1 calc R
C9 C 0.7068(3) 0.96909(13) 0.44769(12) 0.0368(6) Uani 1 1 d .
C10 C 0.7999(4) 0.95171(16) 0.51680(14) 0.0569(9) Uani 1 1 d .
H10A H 0.7280 0.9389 0.5461 0.085 Uiso 1 1 calc R
H10B H 0.8620 0.9901 0.5364 0.085 Uiso 1 1 calc R
H10C H 0.8706 0.9148 0.5131 0.085 Uiso 1 1 calc R
C11 C 0.0042(3) 0.85349(15) 0.30810(14) 0.0413(6) Uani 1 1 d .
H11A H 0.0183 0.8904 0.2783 0.062 Uiso 1 1 calc R
H11B H -0.0865 0.8623 0.3286 0.062 Uiso 1 1 calc R
H11C H -0.0139 0.8126 0.2815 0.062 Uiso 1 1 calc R
C12 C 0.1481(3) 0.84616(12) 0.36256(12) 0.0307(5) Uani 1 1 d .
C13 C 0.1561(3) 0.82389(14) 0.42906(13) 0.0382(6) Uani 1 1 d .
H13 H 0.0701 0.8110 0.4485 0.046 Uiso 1 1 calc R
C14 C 0.3120(3) 0.82429(13) 0.46059(11) 0.0318(5) Uani 1 1 d .
C15 C 0.3880(4) 0.80293(15) 0.53108(12) 0.0425(7) Uani 1 1 d .
H15A H 0.4597 0.7660 0.5288 0.064 Uiso 1 1 calc R
H15B H 0.3068 0.7888 0.5553 0.064 Uiso 1 1 calc R
H15C H 0.4474 0.8400 0.5553 0.064 Uiso 1 1 calc R
C16 C 0.5139(2) 0.91701(10) 0.20146(10) 0.0198(4) Uani 1 1 d .
C17 C 0.6725(3) 0.94006(11) 0.21773(11) 0.0251(4) Uani 1 1 d .
H17 H 0.7202 0.9468 0.2642 0.030 Uiso 1 1 calc R
C18 C 0.7589(3) 0.95288(11) 0.17013(12) 0.0292(5) Uani 1 1 d .
H18 H 0.8636 0.9688 0.1838 0.035 Uiso 1 1 calc R
C19 C 0.6940(3) 0.94263(11) 0.10039(12) 0.0271(4) Uani 1 1 d .
C20 C 0.7775(3) 0.95498(13) 0.04769(13) 0.0361(6) Uani 1 1 d .
H20 H 0.8809 0.9728 0.0586 0.043 Uiso 1 1 calc R
C21 C 0.7103(4) 0.94146(14) -0.01762(13) 0.0419(7) Uani 1 1 d .
H21 H 0.7669 0.9506 -0.0521 0.050 Uiso 1 1 calc R
C22 C 0.5571(4) 0.91394(13) -0.03586(12) 0.0365(6) Uani 1 1 d .
C23 C 0.4857(4) 0.89472(16) -0.10238(13) 0.0506(8) Uani 1 1 d .
H23 H 0.5389 0.9012 -0.1386 0.061 Uiso 1 1 calc R
C24 C 0.3410(5) 0.86696(17) -0.11439(13) 0.0546(9) Uani 1 1 d .
H24 H 0.2925 0.8533 -0.1590 0.065 Uiso 1 1 calc R
C25 C 0.2621(4) 0.85838(15) -0.06026(13) 0.0471(7) Uani 1 1 d .
H25 H 0.1601 0.8391 -0.0699 0.057 Uiso 1 1 calc R
C26 C 0.4693(3) 0.90240(11) 0.01492(11) 0.0290(5) Uani 1 1 d .
C27 C 0.5417(3) 0.91846(10) 0.08366(10) 0.0231(4) Uani 1 1 d .
C28 C 0.2424(2) 0.97072(10) 0.25121(10) 0.0212(4) Uani 1 1 d .
C29 C 0.1797(3) 0.99930(12) 0.30336(11) 0.0312(5) Uani 1 1 d .
H29 H 0.2030 0.9793 0.3470 0.037 Uiso 1 1 calc R
C30 C 0.0856(3) 1.05516(12) 0.29415(13) 0.0360(6) Uani 1 1 d .
H30 H 0.0462 1.0726 0.3312 0.043 Uiso 1 1 calc R
C31 C 0.0484(3) 1.08594(12) 0.23102(13) 0.0332(5) Uani 1 1 d .
H31 H -0.0162 1.1243 0.2244 0.040 Uiso 1 1 calc R
C32 C 0.1072(3) 1.05956(11) 0.17841(12) 0.0266(4) Uani 1 1 d .
H32 H 0.0834 1.0800 0.1350 0.032 Uiso 1 1 calc R
C33 C 0.2010(3) 1.00334(10) 0.18829(10) 0.0223(4) Uani 1 1 d .
H33 H 0.2390 0.9861 0.1508 0.027 Uiso 1 1 calc R
C34 C 0.2497(2) 0.82903(10) 0.20980(10) 0.0212(4) Uani 1 1 d .
C35 C 0.2505(3) 0.76105(11) 0.22605(12) 0.0274(4) Uani 1 1 d .
H35 H 0.3243 0.7458 0.2647 0.033 Uiso 1 1 calc R
C36 C 0.1492(3) 0.71550(12) 0.18853(13) 0.0330(5) Uani 1 1 d .
H36 H 0.1570 0.6702 0.2012 0.040 Uiso 1 1 calc R
C37 C 0.0369(3) 0.73526(13) 0.13280(13) 0.0360(6) Uani 1 1 d .
H37 H -0.0338 0.7042 0.1073 0.043 Uiso 1 1 calc R
C38 C 0.0303(3) 0.80161(13) 0.11521(12) 0.0344(5) Uani 1 1 d .
H38 H -0.0460 0.8164 0.0772 0.041 Uiso 1 1 calc R
C39 C 0.1340(3) 0.84653(11) 0.15257(11) 0.0259(4) Uani 1 1 d .
H39 H 0.1266 0.8916 0.1388 0.031 Uiso 1 1 calc R

loop_
_atom_site_aniso_label
_atom_site_aniso_U_11
_atom_site_aniso_U_22
_atom_site_aniso_U_33
_atom_site_aniso_U_23
_atom_site_aniso_U_13
_atom_site_aniso_U_12
Ir1 0.01800(4) 0.02028(4) 0.01439(3) 0.00159(3) 0.00187(2) -0.00018(3)
N1 0.0199(8) 0.0231(8) 0.0194(8) 0.0020(6) 0.0008(6) 0.0006(7)
N2 0.0217(9) 0.0252(8) 0.0192(8) 0.0033(6) -0.0005(7) -0.0004(7)
N3 0.0253(9) 0.0253(8) 0.0173(8) -0.0015(6) 0.0007(7) -0.0024(7)
N4 0.0304(10) 0.0296(9) 0.0166(8) -0.0004(7) -0.0015(7) -0.0018(8)
N5 0.0222(9) 0.0305(9) 0.0182(8) 0.0049(7) 0.0029(7) 0.0015(7)
N6 0.0281(10) 0.0300(9) 0.0163(8) 0.0050(7) 0.0044(7) 0.0009(7)
N7 0.0216(9) 0.0248(8) 0.0180(8) 0.0013(6) 0.0044(7) 0.0001(7)
N8 0.0461(14) 0.0359(11) 0.0228(9) -0.0023(8) 0.0002(9) 0.0084(9)
B1 0.0266(13) 0.0306(12) 0.0178(10) 0.0027(9) 0.0005(9) 0.0007(10)
C1 0.0349(13) 0.0302(11) 0.0270(11) -0.0053(9) 0.0063(9) 0.0030(9)
C2 0.0234(11) 0.0220(9) 0.0256(10) -0.0006(8) 0.0039(8) -0.0002(8)
C3 0.0275(12) 0.0256(10) 0.0370(12) 0.0027(9) 0.0049(10) 0.0050(9)
C4 0.0233(11) 0.0254(10) 0.0308(11) 0.0074(8) 0.0000(9) -0.0006(8)
C5 0.0349(14) 0.0342(12) 0.0360(13) 0.0142(10) -0.0015(11) 0.0040(10)
C6 0.0519(18) 0.0248(11) 0.0392(14) 0.0015(10) -0.0016(12) -0.0082(11)
C7 0.0363(14) 0.0247(10) 0.0291(11) -0.0041(9) 0.0027(10) -0.0042(9)
C8 0.0506(17) 0.0312(12) 0.0329(13) -0.0098(10) -0.0017(11) -0.0109(11)
C9 0.0438(16) 0.0385(13) 0.0234(11) -0.0083(10) -0.0037(10) -0.0061(11)
C10 0.075(2) 0.0553(18) 0.0279(13) -0.0031(12) -0.0178(14) -0.0166(17)
C11 0.0251(13) 0.0579(17) 0.0416(14) 0.0151(13) 0.0087(11) -0.0004(12)
C12 0.0247(12) 0.0382(12) 0.0305(11) 0.0082(9) 0.0084(9) 0.0023(9)
C13 0.0325(14) 0.0524(15) 0.0338(12) 0.0135(12) 0.0161(10) 0.0026(12)
C14 0.0373(13) 0.0386(12) 0.0218(10) 0.0090(9) 0.0116(9) 0.0040(10)
C15 0.0505(17) 0.0543(17) 0.0244(11) 0.0123(11) 0.0119(11) 0.0052(13)
C16 0.0213(10) 0.0184(8) 0.0193(9) 0.0008(7) 0.0038(7) 0.0011(7)
C17 0.0225(11) 0.0292(10) 0.0228(10) 0.0005(8) 0.0031(8) -0.0039(8)
C18 0.0218(11) 0.0310(11) 0.0350(12) 0.0064(9) 0.0068(9) 0.0005(9)
C19 0.0294(12) 0.0257(10) 0.0294(11) 0.0085(8) 0.0135(9) 0.0059(8)
C20 0.0375(14) 0.0370(13) 0.0396(13) 0.0126(10) 0.0216(11) 0.0074(11)
C21 0.0552(18) 0.0432(14) 0.0356(13) 0.0149(11) 0.0284(13) 0.0180(13)
C22 0.0537(17) 0.0351(12) 0.0229(10) 0.0078(9) 0.0130(11) 0.0222(12)
C23 0.069(2) 0.0614(19) 0.0220(11) 0.0062(12) 0.0120(13) 0.0340(17)
C24 0.078(3) 0.0599(19) 0.0202(12) -0.0062(12) -0.0033(13) 0.0289(18)
C25 0.0563(19) 0.0495(16) 0.0285(13) -0.0058(11) -0.0074(12) 0.0138(14)
C26 0.0396(14) 0.0279(11) 0.0202(10) 0.0031(8) 0.0077(9) 0.0129(9)
C27 0.0302(12) 0.0207(9) 0.0202(9) 0.0039(7) 0.0095(8) 0.0087(8)
C28 0.0206(10) 0.0220(9) 0.0208(9) 0.0009(7) 0.0042(8) -0.0003(7)
C29 0.0395(14) 0.0323(11) 0.0233(10) 0.0030(9) 0.0100(10) 0.0097(10)
C30 0.0449(16) 0.0357(12) 0.0311(12) -0.0015(10) 0.0168(11) 0.0128(11)
C31 0.0338(13) 0.0295(11) 0.0383(13) 0.0049(10) 0.0126(10) 0.0103(10)
C32 0.0278(12) 0.0241(10) 0.0282(11) 0.0059(8) 0.0069(9) 0.0023(8)
C33 0.0233(10) 0.0222(9) 0.0221(9) 0.0019(7) 0.0065(8) -0.0001(8)
C34 0.0189(10) 0.0257(10) 0.0185(9) 0.0017(7) 0.0032(7) -0.0017(7)
C35 0.0251(11) 0.0261(10) 0.0295(11) 0.0054(8) 0.0026(9) -0.0046(8)
C36 0.0337(13) 0.0255(10) 0.0404(13) 0.0020(9) 0.0090(11) -0.0078(9)
C37 0.0336(14) 0.0366(13) 0.0351(13) -0.0084(10) 0.0009(10) -0.0135(10)
C38 0.0337(14) 0.0366(12) 0.0277(11) -0.0015(9) -0.0054(10) -0.0056(10)
C39 0.0269(11) 0.0257(10) 0.0226(10) 0.0007(8) -0.0005(8) -0.0017(8)

loop_
_atom_type_symbol
_atom_type_description
_atom_type_scat_dispersion_real
_atom_type_scat_dispersion_imag
_atom_type_scat_source
C C 0.0033 0.0016 'International Tables Vol C Tables 4.2.6.8 and 6.1.1.4'
H H 0.0000 0.0000 'International Tables Vol C Tables 4.2.6.8 and 6.1.1.4'
N N 0.0061 0.0033 'International Tables Vol C Tables 4.2.6.8 and 6.1.1.4'
Ir Ir -1.4442 7.9887 'International Tables Vol C Tables 4.2.6.8 and 6.1.1.4'
B B 0.0013 0.0007 'International Tables Vol C Tables 4.2.6.8 and 6.1.1.4'

loop_
_geom_angle_atom_site_label_1
_geom_angle_atom_site_label_2
_geom_angle_atom_site_label_3
_geom_angle
C16 Ir1 C28 94.46(8)
C16 Ir1 C34 93.61(8)
C28 Ir1 C34 93.37(8)
C16 Ir1 N5 173.29(8)
C28 Ir1 N5 91.91(8)
C34 Ir1 N5 88.11(7)
C16 Ir1 N1 86.77(8)
C28 Ir1 N1 174.84(7)
C34 Ir1 N1 91.56(7)
N5 Ir1 N1 86.70(7)
C16 Ir1 N3 92.41(8)
C28 Ir1 N3 88.02(7)
C34 Ir1 N3 173.70(7)
N5 Ir1 N3 85.70(7)
N1 Ir1 N3 86.91(7)
C2 N1 N2 106.91(17)
C2 N1 Ir1 136.00(14)
N2 N1 Ir1 116.77(13)
C4 N2 N1 109.68(18)
C4 N2 B1 130.11(18)
N1 N2 B1 120.20(17)
C7 N3 N4 106.84(17)
C7 N3 Ir1 136.79(15)
N4 N3 Ir1 116.33(13)
C9 N4 N3 109.58(19)
C9 N4 B1 129.65(19)
N3 N4 B1 120.59(17)
C12 N5 N6 106.70(17)
C12 N5 Ir1 136.12(15)
N6 N5 Ir1 117.14(14)
C14 N6 N5 109.84(19)
C14 N6 B1 129.74(19)
N5 N6 B1 120.25(17)
C16 N7 C27 125.8(2)
C25 N8 C26 116.5(3)
N6 B1 N4 109.95(19)
N6 B1 N2 108.36(18)
N4 B1 N2 109.90(18)
N1 C2 C3 109.19(19)
N1 C2 C1 124.39(19)
C3 C2 C1 126.4(2)
C4 C3 C2 106.4(2)
N2 C4 C3 107.81(19)
N2 C4 C5 122.3(2)
C3 C4 C5 129.9(2)
N3 C7 C8 109.2(2)
N3 C7 C6 123.7(2)
C8 C7 C6 127.1(2)
C9 C8 C7 106.7(2)
N4 C9 C8 107.7(2)
N4 C9 C10 122.9(2)
C8 C9 C10 129.4(2)
N5 C12 C13 109.2(2)
N5 C12 C11 123.8(2)
C13 C12 C11 127.0(2)
C14 C13 C12 106.7(2)
N6 C14 C13 107.6(2)
N6 C14 C15 123.0(2)
C13 C14 C15 129.4(2)
N7 C16 C17 113.32(18)
N7 C16 Ir1 124.21(16)
C17 C16 Ir1 122.20(15)
C18 C17 C16 123.4(2)
C17 C18 C19 120.5(2)
C27 C19 C18 117.1(2)
C27 C19 C20 119.3(2)
C18 C19 C20 123.6(2)
C21 C20 C19 120.3(3)
C20 C21 C22 121.5(2)
C23 C22 C26 116.4(3)
C23 C22 C21 123.9(3)
C26 C22 C21 119.7(2)
C24 C23 C22 119.5(3)
C23 C24 C25 119.7(3)
N8 C25 C24 123.4(3)
N8 C26 C22 124.5(2)
N8 C26 C27 117.8(2)
C22 C26 C27 117.7(2)
N7 C27 C19 119.9(2)
N7 C27 C26 118.8(2)
C19 C27 C26 121.3(2)
C29 C28 C33 114.49(19)
C29 C28 Ir1 120.06(15)
C33 C28 Ir1 125.21(15)
C30 C29 C28 123.1(2)
C29 C30 C31 120.3(2)
C32 C31 C30 118.5(2)
C31 C32 C33 120.6(2)
C32 C33 C28 123.0(2)
C39 C34 C35 113.75(19)
C39 C34 Ir1 126.13(16)
C35 C34 Ir1 119.94(15)
C36 C35 C34 123.3(2)
C37 C36 C35 120.7(2)
C36 C37 C38 118.1(2)
C39 C38 C37 120.6(2)
C38 C39 C34 123.5(2)

loop_
_geom_bond_atom_site_label_1
_geom_bond_atom_site_label_2
_geom_bond_distance
Ir1 C16 1.974(2)
Ir1 C28 2.052(2)
Ir1 C34 2.053(2)
Ir1 N5 2.1448(18)
Ir1 N1 2.1636(17)
Ir1 N3 2.1642(17)
N1 C2 1.338(3)
N1 N2 1.373(2)
N2 C4 1.348(3)
N2 B1 1.537(3)
N3 C7 1.343(3)
N3 N4 1.376(2)
N4 C9 1.353(3)
N4 B1 1.535(3)
N5 C12 1.339(3)
N5 N6 1.379(2)
N6 C14 1.352(3)
N6 B1 1.530(3)
N7 C16 1.359(3)
N7 C27 1.374(3)
N8 C25 1.321(3)
N8 C26 1.356(4)
C1 C2 1.495(3)
C2 C3 1.398(3)
C3 C4 1.370(3)
C4 C5 1.497(3)
C6 C7 1.490(3)
C7 C8 1.394(3)
C8 C9 1.371(4)
C9 C10 1.497(4)
C11 C12 1.488(3)
C12 C13 1.400(3)
C13 C14 1.370(4)
C14 C15 1.498(3)
C16 C17 1.426(3)
C17 C18 1.360(3)
C18 C19 1.414(3)
C19 C27 1.385(3)
C19 C20 1.427(3)
C20 C21 1.350(4)
C21 C22 1.418(4)
C22 C23 1.408(4)
C22 C26 1.417(3)
C23 C24 1.352(5)
C24 C25 1.414(5)
C26 C27 1.432(3)
C28 C29 1.404(3)
C28 C33 1.406(3)
C29 C30 1.384(3)
C30 C31 1.391(3)
C31 C32 1.376(3)
C32 C33 1.388(3)
C34 C39 1.406(3)
C34 C35 1.412(3)
C35 C36 1.383(3)
C36 C37 1.383(4)
C37 C38 1.385(4)
C38 C39 1.385(3)
